data_7028297
loop_
_publ_author_name
'B\"unzli, Andreas M'
'Bolink, Henk J.'
'Constable, Edwin C.'
'Housecroft, Catherine E.'
'Junquera-Hern\'andez, Jos\'e M'
'Neuburger, Markus'
'Ort\'i, Enrique'
'Perteg\'as, Antonio'
'Serrano-P\'erez, Juan J'
'Tordera, Daniel'
'Zampese, Jennifer A.'

_publ_section_title
;
 Thienylpyridine-based cyclometallated iridium(III) complexes and their
 use in solid state light-emitting electrochemical cells.
;
_journal_issue 2
_journal_name_full 'Dalton transactions (Cambridge, England : 2003)'
_journal_page_first 738
_journal_page_last 750
_journal_paper_doi 10.1039/c3dt52622d
_journal_volume 43
_journal_year 2014
_chemical_formula_moiety '2(C30 H24 Ir N4 S4), 2(F6 P), C H2 Cl2'
_chemical_formula_sum 'C61 H50 Cl2 F12 Ir2 N8 P2 S8'
_chemical_formula_weight 1896.93
_chemical_name_systematic
; 
 ? 
;
_space_group_IT_number 14
_symmetry_cell_setting monoclinic
_symmetry_space_group_name_Hall '-P 2ybc'
_symmetry_space_group_name_H-M 'P 1 21/c 1'
_atom_sites_solution_hydrogens geom
_atom_sites_solution_primary direct
_atom_sites_solution_secondary difmap
_audit_creation_method SHELXL-97
_cell_angle_alpha 90.00
_cell_angle_beta 91.535(2)
_cell_angle_gamma 90.00
_cell_formula_units_Z 2
_cell_length_a 9.3688(3)
_cell_length_b 14.4939(5)
_cell_length_c 24.5780(9)
_cell_measurement_reflns_used 9249
_cell_measurement_temperature 123(2)
_cell_measurement_theta_max 31.56
_cell_measurement_theta_min 2.86
_cell_volume 3336.3(2)
_computing_cell_refinement 'Bruker SAINT'
_computing_data_collection 'Bruker APEX2'
_computing_data_reduction 'Bruker SAINT'
_computing_molecular_graphics 'Bruker SHELXTL'
_computing_publication_material 'Bruker SHELXTL'
_computing_structure_refinement 'SHELXL-97 (Sheldrick, 1997)'
_computing_structure_solution 'SHELXS-97 (Sheldrick, 1990)'
_diffrn_ambient_temperature 123(2)
_diffrn_measured_fraction_theta_full 0.998
_diffrn_measured_fraction_theta_max 0.998
_diffrn_measurement_device_type 'Bruker APEX-II CCD'
_diffrn_measurement_method '\f and \w scans'
_diffrn_radiation_monochromator graphite
_diffrn_radiation_source 'fine-focus sealed tube'
_diffrn_radiation_type MoK\a
_diffrn_radiation_wavelength 0.71073
_diffrn_reflns_av_R_equivalents 0.0337
_diffrn_reflns_av_sigmaI/netI 0.0165
_diffrn_reflns_limit_h_max 13
_diffrn_reflns_limit_h_min -13
_diffrn_reflns_limit_k_max 21
_diffrn_reflns_limit_k_min -21
_diffrn_reflns_limit_l_max 35
_diffrn_reflns_limit_l_min -35
_diffrn_reflns_number 113585
_diffrn_reflns_theta_full 31.00
_diffrn_reflns_theta_max 31.00
_diffrn_reflns_theta_min 3.55
_diffrn_standards_number 0
_exptl_absorpt_coefficient_mu 4.444
_exptl_absorpt_correction_T_max 0.6649
_exptl_absorpt_correction_T_min 0.3053
_exptl_absorpt_correction_type multi-scan
_exptl_absorpt_process_details sadabs
_exptl_crystal_colour orange
_exptl_crystal_density_diffrn 1.888
_exptl_crystal_density_method 'not measured'
_exptl_crystal_description Block
_exptl_crystal_F_000 1852
_exptl_crystal_size_max 0.35
_exptl_crystal_size_mid 0.30
_exptl_crystal_size_min 0.10
_refine_diff_density_max 3.371
_refine_diff_density_min -3.428
_refine_diff_density_rms 0.125
_refine_ls_extinction_method none
_refine_ls_goodness_of_fit_ref 1.072
_refine_ls_hydrogen_treatment constr
_refine_ls_matrix_type full
_refine_ls_number_parameters 578
_refine_ls_number_reflns 10602
_refine_ls_number_restraints 37
_refine_ls_restrained_S_all 1.075
_refine_ls_R_factor_all 0.0309
_refine_ls_R_factor_gt 0.0262
_refine_ls_shift/su_max 0.045
_refine_ls_shift/su_mean 0.002
_refine_ls_structure_factor_coef Fsqd
_refine_ls_weighting_details 'calc w=1/[\s^2^(Fo^2^)+(0.0029P)^2^+10.2642P] where P=(Fo^2^+2Fc^2^)/3'
_refine_ls_weighting_scheme calc
_refine_ls_wR_factor_gt 0.0519
_refine_ls_wR_factor_ref 0.0541
_reflns_number_gt 9581
_reflns_number_total 10602
_reflns_threshold_expression >2sigma(I)
_cod_data_source_file c3dt52622d.txt
_cod_data_source_block ab60
_cod_depositor_comments
;
The following automatic conversions were performed:

'_symmetry_cell_setting' value 'Monoclinic' changed to 'monoclinic'
according to
/usr/data/users/saulius/automatic-downloads/current/RSC/lib/dictionaries/cif_core.dic
dictionary named 'cif_core.dic' version 2.4.2 from 2011-04-26.

Automatic conversion script
Id: cif_fix_values 2281 2013-09-26 08:29:07Z andrius 
;
_cod_original_sg_symbol_Hall -P2ybc
_cod_original_sg_symbol_H-M P2(1)/c
_cod_database_code 7028297

loop_
_symmetry_equiv_pos_as_xyz
'x, y, z'
'-x, y+1/2, -z+1/2'
'-x, -y, -z'
'x, -y-1/2, z-1/2'

loop_
_atom_site_label
_atom_site_type_symbol
_atom_site_fract_x
_atom_site_fract_y
_atom_site_fract_z
_atom_site_U_iso_or_equiv
_atom_site_adp_type
_atom_site_occupancy
_atom_site_symmetry_multiplicity
_atom_site_calc_flag
_atom_site_refinement_flags
_atom_site_disorder_assembly
_atom_site_disorder_group
Ir1 Ir 0.721818(7) 0.606943(5) 0.287611(3) 0.01849(1) Uani 1 1 d . . .
S1 S 0.52778(6) 0.24542(4) 0.43422(2) 0.03996(13) Uani 1 1 d . A .
S2 S 1.25263(5) 0.47496(5) 0.45465(2) 0.04317(15) Uani 1 1 d . . .
S3 S 0.94506(6) 0.80024(4) 0.17710(2) 0.04148(14) Uani 1 1 d . . .
S4 S 0.28520(6) 0.71664(5) 0.24759(3) 0.02647(14) Uani 0.8067(12) 1 d P A 1
N1 N 0.65533(15) 0.48261(11) 0.32551(6) 0.0204(3) Uani 1 1 d . A .
N2 N 0.89930(15) 0.57051(10) 0.33825(6) 0.0171(3) Uani 1 1 d . A .
N3 N 0.82020(16) 0.54859(12) 0.22201(6) 0.0241(3) Uani 1 1 d . A .
N4 N 0.6222(2) 0.68418(15) 0.34779(9) 0.0231(5) Uani 0.8067(12) 1 d PU A 1
C1 C 0.5304(2) 0.43893(14) 0.31619(8) 0.0273(4) Uani 1 1 d . . .
H1A H 0.4705 0.4598 0.2869 0.033 Uiso 1 1 calc R A .
C2 C 0.4843(2) 0.36559(15) 0.34676(8) 0.0316(5) Uani 1 1 d . A .
H2A H 0.3956 0.3365 0.3383 0.038 Uiso 1 1 calc R . .
C3 C 0.5702(2) 0.33477(13) 0.39040(8) 0.0272(4) Uani 1 1 d . . .
C4 C 0.70202(19) 0.37839(12) 0.39952(7) 0.0222(4) Uani 1 1 d . A .
H4A H 0.7641 0.3582 0.4283 0.027 Uiso 1 1 calc R . .
C5 C 0.74173(17) 0.45069(12) 0.36671(7) 0.0176(3) Uani 1 1 d . . .
C6 C 0.88121(17) 0.49799(11) 0.37259(6) 0.0164(3) Uani 1 1 d . A .
C7 C 0.98820(18) 0.46983(12) 0.40879(7) 0.0197(3) Uani 1 1 d . . .
H7A H 0.9721 0.4201 0.4330 0.024 Uiso 1 1 calc R A .
C8 C 1.12020(18) 0.51504(14) 0.40949(7) 0.0234(4) Uani 1 1 d . A .
C9 C 1.13802(19) 0.58788(14) 0.37344(8) 0.0252(4) Uani 1 1 d . . .
H9A H 1.2266 0.6197 0.3724 0.030 Uiso 1 1 calc R A .
C10 C 1.02569(18) 0.61342(13) 0.33924(7) 0.0218(4) Uani 1 1 d . A .
H10A H 1.0388 0.6639 0.3152 0.026 Uiso 1 1 calc R . .
C11 C 0.3498(3) 0.21418(18) 0.41197(12) 0.0502(6) Uani 1 1 d . . .
H11A H 0.2860 0.2672 0.4162 0.075 Uiso 1 1 calc R A .
H11B H 0.3161 0.1626 0.4340 0.075 Uiso 1 1 calc R . .
H11C H 0.3502 0.1957 0.3736 0.075 Uiso 1 1 calc R . .
C12 C 1.3983(2) 0.5524(3) 0.44183(12) 0.0662(9) Uani 1 1 d U . .
H12A H 1.4158 0.5539 0.4027 0.099 Uiso 1 1 calc R . .
H12B H 1.4844 0.5310 0.4615 0.099 Uiso 1 1 calc R . .
H12C H 1.3738 0.6145 0.4543 0.099 Uiso 1 1 calc R . .
C13 C 0.8234(2) 0.45832(16) 0.21008(8) 0.0317(5) Uani 1 1 d . . .
H13A H 0.7777 0.4161 0.2335 0.038 Uiso 1 1 calc R A .
C14 C 0.8909(2) 0.42438(19) 0.16482(10) 0.0441(6) Uani 1 1 d . A .
H14A H 0.8934 0.3599 0.1578 0.053 Uiso 1 1 calc R . .
C15 C 0.9548(3) 0.4860(2) 0.12989(10) 0.0487(7) Uani 1 1 d . . .
H15A H 0.9987 0.4644 0.0979 0.058 Uiso 1 1 calc R A .
C16 C 0.9540(2) 0.5779(2) 0.14178(8) 0.0410(6) Uani 1 1 d . A .
H16A H 0.9985 0.6206 0.1183 0.049 Uiso 1 1 calc R . .
C17 C 0.88747(19) 0.60948(16) 0.18874(7) 0.0284(4) Uani 1 1 d . . .
C18 C 0.8776(2) 0.70256(15) 0.20723(8) 0.0284(4) Uani 1 1 d . A .
C19 C 0.80164(19) 0.72077(13) 0.25334(8) 0.0251(4) Uani 1 1 d . A .
C20 C 0.7992(2) 0.81720(15) 0.26422(9) 0.0339(5) Uani 1 1 d . . .
H20A H 0.7525 0.8440 0.2942 0.041 Uiso 1 1 calc R A .
C21 C 0.8720(3) 0.86711(17) 0.22641(10) 0.0426(6) Uani 1 1 d . A .
H21A H 0.8810 0.9324 0.2276 0.051 Uiso 1 1 calc R . .
C22 C 0.6823(4) 0.7058(2) 0.39611(12) 0.0365(7) Uani 0.8067(12) 1 d PDU A 1
H22A H 0.7749 0.6824 0.4047 0.044 Uiso 0.8067(12) 1 calc PR A 1
C23 C 0.6179(3) 0.7593(3) 0.43336(13) 0.0614(10) Uani 0.8067(12) 1 d P A 1
H23A H 0.6638 0.7728 0.4674 0.074 Uiso 0.8067(12) 1 calc PR A 1
C24 C 0.4825(4) 0.7943(3) 0.42050(14) 0.0645(9) Uani 0.8067(12) 1 d PU A 1
H24A H 0.4330 0.8304 0.4462 0.077 Uiso 0.8067(12) 1 calc PR A 1
C25 C 0.4218(3) 0.7758(2) 0.37038(14) 0.0440(8) Uani 0.8067(12) 1 d P A 1
H25A H 0.3314 0.8011 0.3603 0.053 Uiso 0.8067(12) 1 calc PR A 1
C26 C 0.4940(3) 0.71949(17) 0.33411(10) 0.0234(5) Uani 0.8067(12) 1 d P A 1
C27 C 0.4458(2) 0.69242(15) 0.28031(9) 0.0196(5) Uani 0.8067(12) 1 d P A 1
C28 C 0.5352(2) 0.63783(16) 0.25004(9) 0.0186(5) Uani 0.8067(12) 1 d P A 1
C29 C 0.4683(3) 0.61617(19) 0.19874(10) 0.0279(5) Uani 0.8067(12) 1 d PU A 1
H29A H 0.5123 0.5796 0.1718 0.034 Uiso 0.8067(12) 1 calc PR A 1
C30 C 0.3348(3) 0.6532(2) 0.19212(10) 0.0317(6) Uani 0.8067(12) 1 d PU A 1
H30A H 0.2761 0.6448 0.1604 0.038 Uiso 0.8067(12) 1 calc PR A 1
S4' S 0.2788(3) 0.6690(3) 0.23085(14) 0.0480(10) Uani 0.1933(12) 1 d P A 2
C23' C 0.5812(13) 0.7668(11) 0.4177(6) 0.047(3) Uani 0.1933(12) 1 d P A 2
H23B H 0.6131 0.7882 0.4524 0.057 Uiso 0.1933(12) 1 calc PR A 2
C24' C 0.4579(16) 0.7954(12) 0.3983(6) 0.0611(19) Uani 0.1933(12) 1 d PU A 2
H24B H 0.4059 0.8399 0.4181 0.073 Uiso 0.1933(12) 1 calc PR A 2
C25' C 0.4044(14) 0.7638(9) 0.3521(7) 0.045(4) Uani 0.1933(12) 1 d P A 2
H25B H 0.3101 0.7821 0.3418 0.055 Uiso 0.1933(12) 1 calc PR A 2
C26' C 0.4763(9) 0.7048(7) 0.3166(4) 0.018(2) Uani 0.1933(12) 1 d P A 2
N4' N 0.6260(11) 0.6750(7) 0.3390(4) 0.0195(14) Uani 0.1933(12) 1 d PU A 2
C22' C 0.6734(14) 0.7024(10) 0.3878(5) 0.037(3) Uani 0.1933(12) 1 d PDU A 2
H22B H 0.7622 0.6816 0.4028 0.044 Uiso 0.1933(12) 1 calc PR A 2
C27' C 0.4460(12) 0.6620(7) 0.2663(4) 0.025(2) Uani 0.1933(12) 1 d P A 2
C28' C 0.5364(11) 0.6110(9) 0.2381(4) 0.027(3) Uani 0.1933(12) 1 d P A 2
C29' C 0.4800(11) 0.5695(10) 0.1920(4) 0.036(3) Uani 0.1933(12) 1 d PU A 2
H29B H 0.5305 0.5281 0.1696 0.043 Uiso 0.1933(12) 1 calc PR A 2
C30' C 0.3425(15) 0.5958(13) 0.1830(6) 0.053(4) Uani 0.1933(12) 1 d PU A 2
H30B H 0.2864 0.5752 0.1526 0.064 Uiso 0.1933(12) 1 calc PR A 2
P1 P -0.04527(6) 0.28111(4) 0.01109(2) 0.03395(13) Uani 1 1 d . . .
F10 F -0.0928(2) 0.28210(14) -0.05113(6) 0.0845(6) Uani 1 1 d . B .
F11 F 0.0721(2) 0.35284(18) 0.00632(10) 0.0620(7) Uani 0.6850(17) 1 d P B 1
F12 F -0.1623(3) 0.3537(2) 0.01968(14) 0.0699(9) Uani 0.6850(17) 1 d P B 1
F13 F -0.1679(2) 0.19883(16) 0.01866(8) 0.0458(6) Uani 0.6850(17) 1 d P B 1
F14 F 0.0664(3) 0.19586(18) 0.00696(13) 0.0779(8) Uani 0.6850(17) 1 d P B 1
F15 F -0.0022(3) 0.27899(13) 0.07392(7) 0.0836(6) Uani 1 1 d . B .
F11' F -0.0229(6) 0.4006(3) 0.0040(2) 0.0530(14) Uani 0.3150(17) 1 d P B 2
F12' F -0.1882(5) 0.3093(5) 0.03638(19) 0.0524(15) Uani 0.3150(17) 1 d P B 2
F13' F -0.0690(8) 0.1832(3) 0.01069(19) 0.065(2) Uani 0.3150(17) 1 d P B 2
F14' F 0.1054(5) 0.2764(5) -0.0208(2) 0.073(2) Uani 0.3150(17) 1 d P B 2
C100 C 0.3124(7) 0.4977(5) 0.0291(3) 0.080(2) Uani 0.50 1 d P . .
H10B H 0.2635 0.5568 0.0210 0.097 Uiso 0.50 1 calc PR . .
H10C H 0.2561 0.4475 0.0116 0.097 Uiso 0.50 1 calc PR . .
Cl1 Cl 0.32105(16) 0.48047(11) 0.09808(7) 0.0662(4) Uani 0.50 1 d P . .
Cl2 Cl 0.5000 0.5000 0.0000 0.1063(5) Uani 1 2 d S . .

loop_
_atom_site_aniso_label
_atom_site_aniso_U_11
_atom_site_aniso_U_22
_atom_site_aniso_U_33
_atom_site_aniso_U_23
_atom_site_aniso_U_13
_atom_site_aniso_U_12
Ir1 0.01534(3) 0.02449(3) 0.01560(3) 0.00555(2) -0.00045(2) -0.00024(2)
S1 0.0391(3) 0.0378(2) 0.0420(3) 0.0194(2) -0.0167(2) -0.0215(2)
S2 0.0182(2) 0.0724(4) 0.0384(3) 0.0261(3) -0.00818(19) -0.0020(2)
S3 0.0333(2) 0.0548(3) 0.0361(3) 0.0245(2) -0.0037(2) -0.0168(2)
S4 0.0181(2) 0.0327(3) 0.0285(3) 0.0059(2) -0.0018(2) 0.0041(2)
N1 0.0183(6) 0.0256(7) 0.0171(6) 0.0026(5) -0.0021(5) -0.0018(5)
N2 0.0155(6) 0.0197(6) 0.0162(6) 0.0010(5) 0.0005(5) 0.0002(5)
N3 0.0185(6) 0.0372(8) 0.0164(6) 0.0007(6) -0.0022(5) -0.0041(6)
N4 0.0231(8) 0.0239(9) 0.0223(9) 0.0001(7) 0.0044(7) 0.0044(7)
C1 0.0242(8) 0.0332(9) 0.0240(8) 0.0057(7) -0.0087(7) -0.0069(7)
C2 0.0282(9) 0.0339(9) 0.0319(9) 0.0080(8) -0.0122(8) -0.0128(8)
C3 0.0288(9) 0.0255(8) 0.0268(9) 0.0057(7) -0.0069(7) -0.0086(7)
C4 0.0222(7) 0.0232(8) 0.0209(7) 0.0033(6) -0.0061(6) -0.0036(6)
C5 0.0169(7) 0.0200(7) 0.0158(7) -0.0014(6) -0.0012(6) 0.0005(6)
C6 0.0157(6) 0.0192(7) 0.0145(6) -0.0013(5) 0.0014(5) 0.0008(5)
C7 0.0177(7) 0.0241(7) 0.0172(7) 0.0023(6) -0.0003(6) 0.0018(6)
C8 0.0162(7) 0.0335(9) 0.0202(8) 0.0034(7) -0.0017(6) 0.0027(7)
C9 0.0150(7) 0.0346(9) 0.0258(8) 0.0043(7) -0.0007(6) -0.0038(7)
C10 0.0186(7) 0.0252(8) 0.0217(7) 0.0038(6) 0.0013(6) -0.0018(6)
C11 0.0417(11) 0.0480(12) 0.0598(15) 0.0191(11) -0.0206(11) -0.0282(10)
C12 0.0226(10) 0.117(2) 0.0577(14) 0.0420(15) -0.0177(10) -0.0198(13)
C13 0.0253(8) 0.0407(10) 0.0290(9) -0.0111(8) 0.0014(7) -0.0060(8)
C14 0.0323(10) 0.0578(13) 0.0424(12) -0.0269(10) 0.0071(9) -0.0117(10)
C15 0.0337(11) 0.0819(18) 0.0310(10) -0.0238(11) 0.0084(9) -0.0124(12)
C16 0.0280(9) 0.0752(16) 0.0199(9) -0.0004(10) 0.0046(8) -0.0127(10)
C17 0.0188(7) 0.0486(11) 0.0178(7) 0.0059(8) -0.0018(6) -0.0048(8)
C18 0.0215(8) 0.0410(10) 0.0224(8) 0.0135(7) -0.0034(7) -0.0079(7)
C19 0.0203(7) 0.0297(8) 0.0250(8) 0.0103(7) -0.0049(7) -0.0020(7)
C20 0.0331(10) 0.0305(9) 0.0375(10) 0.0120(8) -0.0079(8) -0.0025(8)
C21 0.0383(11) 0.0381(11) 0.0506(13) 0.0211(10) -0.0140(10) -0.0130(9)
C22 0.0336(14) 0.0472(16) 0.0287(12) -0.0139(12) -0.0027(11) 0.0074(13)
C23 0.0387(15) 0.103(2) 0.0410(15) -0.0452(15) -0.0189(12) 0.0330(16)
C24 0.0513(16) 0.0949(19) 0.0464(15) -0.0473(14) -0.0147(13) 0.0378(15)
C25 0.0327(13) 0.0569(18) 0.0421(16) -0.0182(14) -0.0039(12) 0.0206(13)
C26 0.0213(10) 0.0283(11) 0.0204(10) -0.0020(9) -0.0040(8) 0.0012(9)
C27 0.0170(9) 0.0200(9) 0.0218(10) 0.0036(8) -0.0002(8) 0.0030(7)
C28 0.0209(9) 0.0224(9) 0.0125(9) 0.0024(7) -0.0006(8) -0.0004(8)
C29 0.0279(11) 0.0356(12) 0.0201(10) 0.0000(9) -0.0029(8) 0.0044(10)
C30 0.0244(11) 0.0461(14) 0.0241(11) 0.0025(10) -0.0059(9) 0.0033(10)
S4' 0.0135(11) 0.086(3) 0.0440(16) 0.0232(17) -0.0068(11) 0.0027(14)
C23' 0.027(5) 0.062(8) 0.052(7) -0.031(6) -0.026(5) 0.009(5)
C24' 0.047(3) 0.090(3) 0.046(3) -0.049(3) -0.013(3) 0.036(3)
C25' 0.019(5) 0.026(5) 0.091(12) -0.007(7) 0.010(6) 0.001(4)
C26' 0.008(3) 0.024(4) 0.022(5) 0.006(4) -0.003(3) 0.003(3)
N4' 0.020(2) 0.022(3) 0.018(3) 0.000(2) 0.011(2) 0.010(2)
C22' 0.028(5) 0.034(6) 0.049(6) -0.015(5) 0.023(5) 0.008(5)
C27' 0.029(5) 0.023(5) 0.023(5) 0.006(4) 0.000(4) 0.002(4)
C28' 0.014(4) 0.049(7) 0.020(4) -0.008(5) 0.006(3) -0.008(4)
C29' 0.018(4) 0.064(7) 0.024(4) 0.014(5) -0.014(3) -0.017(5)
C30' 0.035(6) 0.086(9) 0.038(6) 0.017(6) -0.006(5) -0.012(6)
P1 0.0296(2) 0.0461(3) 0.0263(2) -0.0149(2) 0.0034(2) -0.0039(2)
F10 0.1357(14) 0.0961(11) 0.0217(7) 0.0051(7) -0.0014(8) -0.0797(10)
F11 0.0555(12) 0.0685(14) 0.0628(14) -0.0196(12) 0.0162(11) -0.0415(11)
F12 0.0516(14) 0.0562(15) 0.102(2) -0.0061(15) -0.0060(15) 0.0110(12)
F13 0.0507(11) 0.0568(12) 0.0298(10) 0.0067(9) -0.0003(9) -0.0247(10)
F14 0.0516(14) 0.0674(14) 0.114(2) -0.0583(14) -0.0011(14) 0.0106(12)
F15 0.1348(16) 0.0666(11) 0.0466(8) -0.0246(8) -0.0463(10) 0.0243(11)
F11' 0.084(4) 0.028(2) 0.046(3) -0.0039(19) 0.001(3) -0.009(2)
F12' 0.0252(19) 0.098(4) 0.035(2) 0.002(3) 0.0128(17) 0.012(2)
F13' 0.150(6) 0.0174(18) 0.028(2) -0.0010(16) 0.000(3) -0.014(3)
F14' 0.037(2) 0.131(5) 0.051(3) -0.002(3) 0.022(2) 0.029(3)
C100 0.069(4) 0.076(4) 0.094(5) -0.015(4) -0.039(4) 0.029(3)
Cl1 0.0506(7) 0.0739(8) 0.0735(9) -0.0405(7) -0.0094(6) 0.0172(7)
Cl2 0.1193(11) 0.1129(11) 0.0876(10) 0.0242(8) 0.0211(9) 0.0590(9)

loop_
_atom_type_symbol
_atom_type_description
_atom_type_scat_dispersion_real
_atom_type_scat_dispersion_imag
_atom_type_scat_source
C C 0.0033 0.0016 'International Tables Vol C Tables 4.2.6.8 and 6.1.1.4'
H H 0.0000 0.0000 'International Tables Vol C Tables 4.2.6.8 and 6.1.1.4'
N N 0.0061 0.0033 'International Tables Vol C Tables 4.2.6.8 and 6.1.1.4'
F F 0.0171 0.0103 'International Tables Vol C Tables 4.2.6.8 and 6.1.1.4'
P P 0.1023 0.0942 'International Tables Vol C Tables 4.2.6.8 and 6.1.1.4'
S S 0.1246 0.1234 'International Tables Vol C Tables 4.2.6.8 and 6.1.1.4'
Ir Ir -1.4442 7.9887 'International Tables Vol C Tables 4.2.6.8 and 6.1.1.4'
Cl Cl 0.1484 0.1585 'International Tables Vol C Tables 4.2.6.8 and 6.1.1.4'

loop_
_geom_angle_atom_site_label_1
_geom_angle_atom_site_label_2
_geom_angle_atom_site_label_3
_geom_angle
_geom_angle_site_symmetry_1
N4' Ir1 C28 76.3(3) .
N4' Ir1 C19 92.4(3) .
C28 Ir1 C19 87.32(8) .
N4' Ir1 N3 170.7(3) .
C28 Ir1 N3 97.70(8) .
C19 Ir1 N3 80.18(7) .
N4' Ir1 N4 2.6(3) .
C28 Ir1 N4 78.84(9) .
C19 Ir1 N4 92.01(8) .
N3 Ir1 N4 171.65(8) .
N4' Ir1 C28' 88.4(4) .
C28 Ir1 C28' 13.4(3) .
C19 Ir1 C28' 92.6(3) .
N3 Ir1 C28' 86.4(3) .
N4 Ir1 C28' 91.0(3) .
N4' Ir1 N2 96.8(3) .
C28 Ir1 N2 170.94(7) .
C19 Ir1 N2 98.99(6) .
N3 Ir1 N2 89.82(6) .
N4 Ir1 N2 94.36(7) .
C28' Ir1 N2 167.0(4) .
N4' Ir1 N1 90.0(3) .
C28 Ir1 N1 97.40(8) .
C19 Ir1 N1 175.12(7) .
N3 Ir1 N1 97.89(6) .
N4 Ir1 N1 90.13(7) .
C28' Ir1 N1 91.7(3) .
N2 Ir1 N1 76.47(5) .
C3 S1 C11 102.99(11) .
C8 S2 C12 102.16(11) .
C21 S3 C18 90.16(11) .
C30 S4 C27 90.55(12) .
C1 N1 C5 117.68(15) .
C1 N1 Ir1 125.96(12) .
C5 N1 Ir1 115.99(11) .
C10 N2 C6 118.21(14) .
C10 N2 Ir1 125.16(12) .
C6 N2 Ir1 116.63(11) .
C13 N3 C17 119.03(17) .
C13 N3 Ir1 125.77(13) .
C17 N3 Ir1 115.20(14) .
C22 N4 C26 119.1(2) .
C22 N4 Ir1 124.6(2) .
C26 N4 Ir1 116.12(16) .
N1 C1 C2 123.65(17) .
N1 C1 H1A 118.2 .
C2 C1 H1A 118.2 .
C1 C2 C3 118.88(18) .
C1 C2 H2A 120.6 .
C3 C2 H2A 120.6 .
C2 C3 C4 117.78(17) .
C2 C3 S1 125.28(15) .
C4 C3 S1 116.93(14) .
C5 C4 C3 120.00(16) .
C5 C4 H4A 120.0 .
C3 C4 H4A 120.0 .
N1 C5 C4 121.94(15) .
N1 C5 C6 114.94(14) .
C4 C5 C6 123.11(15) .
N2 C6 C7 121.75(15) .
N2 C6 C5 114.93(14) .
C7 C6 C5 123.29(15) .
C6 C7 C8 119.64(16) .
C6 C7 H7A 120.2 .
C8 C7 H7A 120.2 .
C9 C8 C7 117.94(16) .
C9 C8 S2 124.28(14) .
C7 C8 S2 117.76(14) .
C10 C9 C8 119.28(17) .
C10 C9 H9A 120.4 .
C8 C9 H9A 120.4 .
N2 C10 C9 123.15(17) .
N2 C10 H10A 118.4 .
C9 C10 H10A 118.4 .
S1 C11 H11A 109.5 .
S1 C11 H11B 109.5 .
H11A C11 H11B 109.5 .
S1 C11 H11C 109.5 .
H11A C11 H11C 109.5 .
H11B C11 H11C 109.5 .
S2 C12 H12A 109.5 .
S2 C12 H12B 109.5 .
H12A C12 H12B 109.5 .
S2 C12 H12C 109.5 .
H12A C12 H12C 109.5 .
H12B C12 H12C 109.5 .
N3 C13 C14 122.4(2) .
N3 C13 H13A 118.8 .
C14 C13 H13A 118.8 .
C13 C14 C15 118.9(2) .
C13 C14 H14A 120.6 .
C15 C14 H14A 120.6 .
C16 C15 C14 119.5(2) .
C16 C15 H15A 120.3 .
C14 C15 H15A 120.3 .
C15 C16 C17 120.0(2) .
C15 C16 H16A 120.0 .
C17 C16 H16A 120.0 .
N3 C17 C16 120.2(2) .
N3 C17 C18 112.62(17) .
C16 C17 C18 127.2(2) .
C19 C18 C17 118.78(18) .
C19 C18 S3 113.48(16) .
C17 C18 S3 127.69(15) .
C18 C19 C20 110.70(18) .
C18 C19 Ir1 113.20(15) .
C20 C19 Ir1 136.10(16) .
C21 C20 C19 112.3(2) .
C21 C20 H20A 123.9 .
C19 C20 H20A 123.9 .
C20 C21 S3 113.38(18) .
C20 C21 H21A 123.3 .
S3 C21 H21A 123.3 .
N4 C22 C23 123.3(3) .
N4 C22 H22A 118.3 .
C23 C22 H22A 118.3 .
C22 C23 C24 118.3(3) .
C22 C23 H23A 120.8 .
C24 C23 H23A 120.8 .
C25 C24 C23 119.1(3) .
C25 C24 H24A 120.5 .
C23 C24 H24A 120.5 .
C24 C25 C26 119.5(3) .
C24 C25 H25A 120.2 .
C26 C25 H25A 120.2 .
N4 C26 C25 120.6(2) .
N4 C26 C27 112.5(2) .
C25 C26 C27 126.9(2) .
C28 C27 C26 118.1(2) .
C28 C27 S4 113.53(17) .
C26 C27 S4 128.39(18) .
C27 C28 C29 110.0(2) .
C27 C28 Ir1 114.38(16) .
C29 C28 Ir1 135.58(18) .
C30 C29 C28 113.4(2) .
C30 C29 H29A 123.3 .
C28 C29 H29A 123.3 .
C29 C30 S4 112.45(19) .
C29 C30 H30A 123.8 .
S4 C30 H30A 123.8 .
C30' S4' C27' 89.0(6) .
C24' C23' C22' 122.9(12) .
C24' C23' H23B 118.6 .
C22' C23' H23B 118.6 .
C23' C24' C25' 121.2(14) .
C23' C24' H24B 119.4 .
C25' C24' H24B 119.4 .
C24' C25' C26' 124.8(12) .
C24' C25' H25B 117.6 .
C26' C25' H25B 117.6 .
C25' C26' C27' 136.5(10) .
C25' C26' N4' 113.0(10) .
C27' C26' N4' 110.4(8) .
C22' N4' C26' 120.9(10) .
C22' N4' Ir1 128.2(9) .
C26' N4' Ir1 110.7(7) .
N4' C22' C23' 116.8(11) .
N4' C22' H22B 121.6 .
C23' C22' H22B 121.6 .
C28' C27' C26' 125.9(10) .
C28' C27' S4' 110.0(8) .
C26' C27' S4' 124.1(8) .
C27' C28' C29' 115.8(10) .
C27' C28' Ir1 104.0(8) .
C29' C28' Ir1 139.5(9) .
C30' C29' C28' 110.7(12) .
C30' C29' H29B 124.6 .
C28' C29' H29B 124.6 .
C29' C30' S4' 114.2(11) .
C29' C30' H30B 122.9 .
S4' C30' H30B 122.9 .
F13' P1 F11 141.9(3) .
F13' P1 F12 124.5(3) .
F11 P1 F12 93.56(15) .
F13' P1 F12' 97.4(4) .
F11 P1 F12' 119.1(3) .
F13' P1 F10 87.9(2) .
F11 P1 F10 96.00(12) .
F12 P1 F10 86.75(15) .
F12' P1 F10 99.3(2) .
F13' P1 F15 91.3(2) .
F11 P1 F15 85.55(13) .
F12 P1 F15 92.50(15) .
F12' P1 F15 79.3(2) .
F10 P1 F15 178.31(12) .
F13' P1 F14 49.3(3) .
F11 P1 F14 92.70(14) .
F12 P1 F14 172.66(17) .
F12' P1 F14 142.4(3) .
F10 P1 F14 96.40(14) .
F15 P1 F14 84.17(14) .
F13' P1 F14' 95.2(4) .
F11 P1 F14' 49.9(3) .
F12 P1 F14' 136.2(3) .
F12' P1 F14' 166.5(4) .
F10 P1 F14' 76.2(2) .
F15 P1 F14' 105.4(2) .
F14 P1 F14' 51.1(3) .
F11 P1 F13 176.72(14) .
F12 P1 F13 88.76(14) .
F12' P1 F13 62.5(3) .
F10 P1 F13 86.43(10) .
F15 P1 F13 92.04(11) .
F14 P1 F13 84.83(13) .
F14' P1 F13 129.0(3) .
F13' P1 F11' 173.7(3) .
F12 P1 F11' 54.9(2) .
F12' P1 F11' 83.5(3) .
F10 P1 F11' 85.78(18) .
F15 P1 F11' 95.03(18) .
F14 P1 F11' 131.8(2) .
F14' P1 F11' 83.5(3) .
F13 P1 F11' 143.2(2) .
Cl1 C100 Cl2 110.6(3) .
Cl1 C100 H10B 109.5 .
Cl2 C100 H10B 109.5 .
Cl1 C100 H10C 109.5 .
Cl2 C100 H10C 109.5 .
H10B C100 H10C 108.1 .
C100 Cl2 C100 180.0(4) 3_665

loop_
_geom_bond_atom_site_label_1
_geom_bond_atom_site_label_2
_geom_bond_distance
_geom_bond_site_symmetry_2
Ir1 N4' 1.854(10) .
Ir1 C28 2.005(2) .
Ir1 C19 2.0060(19) .
Ir1 N3 2.0601(16) .
Ir1 N4 2.094(2) .
Ir1 C28' 2.095(10) .
Ir1 N2 2.1171(14) .
Ir1 N1 2.1294(15) .
S1 C3 1.737(2) .
S1 C11 1.799(2) .
S2 C8 1.7421(18) .
S2 C12 1.801(3) .
S3 C21 1.709(3) .
S3 C18 1.725(2) .
S4 C30 1.719(3) .
S4 C27 1.723(2) .
N1 C1 1.345(2) .
N1 C5 1.360(2) .
N2 C10 1.337(2) .
N2 C6 1.361(2) .
N3 C13 1.341(3) .
N3 C17 1.368(3) .
N4 C22 1.338(4) .
N4 C26 1.340(3) .
C1 C2 1.378(3) .
C1 H1A 0.9500 .
C2 C3 1.397(3) .
C2 H2A 0.9500 .
C3 C4 1.400(3) .
C4 C5 1.380(2) .
C4 H4A 0.9500 .
C5 C6 1.479(2) .
C6 C7 1.384(2) .
C7 C8 1.399(2) .
C7 H7A 0.9500 .
C8 C9 1.391(3) .
C9 C10 1.380(2) .
C9 H9A 0.9500 .
C10 H10A 0.9500 .
C11 H11A 0.9800 .
C11 H11B 0.9800 .
C11 H11C 0.9800 .
C12 H12A 0.9800 .
C12 H12B 0.9800 .
C12 H12C 0.9800 .
C13 C14 1.385(3) .
C13 H13A 0.9500 .
C14 C15 1.386(4) .
C14 H14A 0.9500 .
C15 C16 1.364(4) .
C15 H15A 0.9500 .
C16 C17 1.403(3) .
C16 H16A 0.9500 .
C17 C18 1.427(3) .
C18 C19 1.380(3) .
C19 C20 1.423(3) .
C20 C21 1.374(3) .
C20 H20A 0.9500 .
C21 H21A 0.9500 .
C22 C23 1.354(5) .
C22 H22A 0.9500 .
C23 C24 1.395(5) .
C23 H23A 0.9500 .
C24 C25 1.369(4) .
C24 H24A 0.9500 .
C25 C26 1.397(4) .
C25 H25A 0.9500 .
C26 C27 1.440(3) .
C27 C28 1.384(3) .
C28 C29 1.428(3) .
C29 C30 1.366(4) .
C29 H29A 0.9500 .
C30 H30A 0.9500 .
S4' C30' 1.704(17) .
S4' C27' 1.774(11) .
C23' C24' 1.305(19) .
C23' C22' 1.479(19) .
C23' H23B 0.9500 .
C24' C25' 1.31(2) .
C24' H24B 0.9500 .
C25' C26' 1.406(18) .
C25' H25B 0.9500 .
C26' C27' 1.406(14) .
C26' N4' 1.555(13) .
N4' C22' 1.328(15) .
C22' H22B 0.9500 .
C27' C28' 1.332(15) .
C28' C29' 1.375(15) .
C29' C30' 1.356(18) .
C29' H29B 0.9500 .
C30' H30B 0.9500 .
P1 F13' 1.436(4) .
P1 F11 1.520(2) .
P1 F12 1.539(3) .
P1 F12' 1.546(4) .
P1 F10 1.5812(16) .
P1 F15 1.5859(17) .
P1 F14 1.624(3) .
P1 F14' 1.634(5) .
P1 F13 1.670(2) .
P1 F11' 1.754(5) .
C100 Cl1 1.713(8) .
C100 Cl2 1.916(7) .
C100 H10B 0.9900 .
C100 H10C 0.9900 .
Cl2 C100 1.916(8) 3_665
